data_2236752
loop_
_publ_author_name
'Br\'eant, Lise'
'Vonthron-S\'en\'echeau, Catherine'
'Brelot, Lydia'
'Lobstein, Annelise'

_publ_section_title
;
 (10<i>E</i>,12<i>E</i>,14<i>E</i>)-9,16-Dioxooctadeca-10,12,14-trienoic
 acid
;
_journal_coeditor_code ZJ2081
_journal_issue 9
_journal_name_full 'Acta Crystallographica Section E'
_journal_page_first o2624
_journal_paper_doi 10.1107/S1600536812027870
_journal_volume 68
_journal_year 2012
_chemical_formula_iupac 'C18 H26 O4'
_chemical_formula_moiety 'C18 H26 O4'
_chemical_formula_sum 'C18 H26 O4'
_chemical_formula_weight 306.39
_chemical_name_systematic
;
(10<i>E</i>,12<i>E</i>,14<i>E</i>)-9,16-Dioxooctadeca-10,12,14-trienoic acid
;
_space_group_IT_number 2
_symmetry_cell_setting triclinic
_symmetry_space_group_name_Hall '-P 1'
_symmetry_space_group_name_H-M 'P -1'
_atom_sites_solution_hydrogens geom
_atom_sites_solution_primary direct
_atom_sites_solution_secondary difmap
_audit_creation_method SHELXL-97
_cell_angle_alpha 81.333(4)
_cell_angle_beta 84.152(4)
_cell_angle_gamma 87.660(4)
_cell_formula_units_Z 2
_cell_length_a 5.6859(3)
_cell_length_b 7.7535(5)
_cell_length_c 19.9045(16)
_cell_measurement_reflns_used 12739
_cell_measurement_temperature 173(2)
_cell_measurement_theta_max 27.485
_cell_measurement_theta_min 0.998
_cell_volume 862.68(10)
_computing_cell_refinement 'DENZO (Otwinowski & Minor, 1997)'
_computing_data_collection 'COLLECT (Nonius, 1998)'
_computing_data_reduction 'DENZO (Otwinowski & Minor, 1997)'
_computing_molecular_graphics 'PLATON (Spek, 2009)'
_computing_publication_material 'SHELXL97 (Sheldrick, 2008)'
_computing_structure_refinement 'SHELXL97 (Sheldrick, 2008)'
_computing_structure_solution 'SHELXS97 (Sheldrick, 2008)'
_diffrn_ambient_temperature 173(2)
_diffrn_measured_fraction_theta_full 0.984
_diffrn_measured_fraction_theta_max 0.968
_diffrn_measurement_device_type 'Nonius KappaCCD'
_diffrn_measurement_method 'phi and omega scans'
_diffrn_radiation_monochromator graphite
_diffrn_radiation_source 'fine-focus sealed tube'
_diffrn_radiation_type MoK\a
_diffrn_radiation_wavelength 0.71073
_diffrn_reflns_av_R_equivalents 0.0625
_diffrn_reflns_av_sigmaI/netI 0.0579
_diffrn_reflns_limit_h_max 7
_diffrn_reflns_limit_h_min -7
_diffrn_reflns_limit_k_max 10
_diffrn_reflns_limit_k_min -10
_diffrn_reflns_limit_l_max 25
_diffrn_reflns_limit_l_min -25
_diffrn_reflns_number 8217
_diffrn_reflns_theta_full 25.00
_diffrn_reflns_theta_max 27.50
_diffrn_reflns_theta_min 1.04
_exptl_absorpt_coefficient_mu 0.082
_exptl_absorpt_correction_type none
_exptl_crystal_colour colorless
_exptl_crystal_density_diffrn 1.180
_exptl_crystal_density_method 'not measured'
_exptl_crystal_description plate
_exptl_crystal_F_000 332
_exptl_crystal_size_max 0.40
_exptl_crystal_size_mid 0.30
_exptl_crystal_size_min 0.10
_refine_diff_density_max 0.266
_refine_diff_density_min -0.244
_refine_ls_extinction_method none
_refine_ls_goodness_of_fit_ref 1.062
_refine_ls_hydrogen_treatment mixed
_refine_ls_matrix_type full
_refine_ls_number_parameters 204
_refine_ls_number_reflns 3846
_refine_ls_number_restraints 0
_refine_ls_restrained_S_all 1.062
_refine_ls_R_factor_all 0.0962
_refine_ls_R_factor_gt 0.0647
_refine_ls_shift/su_max 0.000
_refine_ls_shift/su_mean 0.000
_refine_ls_structure_factor_coef Fsqd
_refine_ls_weighting_details 'calc w=1/[\s^2^(Fo^2^)+(0.0932P)^2^+0.1679P] where P=(Fo^2^+2Fc^2^)/3'
_refine_ls_weighting_scheme calc
_refine_ls_wR_factor_gt 0.1652
_refine_ls_wR_factor_ref 0.1892
_reflns_number_gt 2648
_reflns_number_total 3846
_reflns_threshold_expression I>2sigma(I)
_cod_data_source_file zj2081.cif
_cod_data_source_block I
_cod_database_code 2236752
_cod_database_fobs_code 2236752

loop_
_symmetry_equiv_pos_as_xyz
'x, y, z'
'-x, -y, -z'

loop_
_atom_site_type_symbol
_atom_site_label
_atom_site_fract_x
_atom_site_fract_y
_atom_site_fract_z
_atom_site_U_iso_or_equiv
_atom_site_adp_type
_atom_site_calc_flag
_atom_site_refinement_flags
_atom_site_occupancy
_atom_site_symmetry_multiplicity
C C1 1.7412(3) 0.9602(2) 0.07113(9) 0.0370(4) Uani d . 1 1
C C2 1.5281(3) 0.9351(3) 0.12198(10) 0.0426(5) Uani d . 1 1
H H2A 1.3914 0.9132 0.0977 0.051 Uiso calc R 1 1
H H2B 1.4935 1.0453 0.1410 0.051 Uiso calc R 1 1
C C3 1.5485(3) 0.7882(2) 0.18074(9) 0.0355(4) Uani d . 1 1
H H3A 1.6700 0.8163 0.2094 0.043 Uiso calc R 1 1
H H3B 1.5999 0.6793 0.1625 0.043 Uiso calc R 1 1
C C4 1.3134(3) 0.7601(2) 0.22433(9) 0.0371(4) Uani d . 1 1
H H4A 1.2613 0.8705 0.2413 0.044 Uiso calc R 1 1
H H4B 1.1935 0.7311 0.1954 0.044 Uiso calc R 1 1
C C5 1.3238(3) 0.6162(2) 0.28491(9) 0.0349(4) Uani d . 1 1
H H5A 1.4352 0.6489 0.3157 0.042 Uiso calc R 1 1
H H5B 1.3859 0.5074 0.2684 0.042 Uiso calc R 1 1
C C6 1.0834(3) 0.5817(2) 0.32511(9) 0.0344(4) Uani d . 1 1
H H6A 1.0212 0.6904 0.3417 0.041 Uiso calc R 1 1
H H6B 0.9720 0.5489 0.2944 0.041 Uiso calc R 1 1
C C7 1.0945(3) 0.4374(2) 0.38581(9) 0.0332(4) Uani d . 1 1
H H7A 1.2019 0.4722 0.4173 0.040 Uiso calc R 1 1
H H7B 1.1622 0.3300 0.3693 0.040 Uiso calc R 1 1
C C8 0.8539(3) 0.3977(2) 0.42492(8) 0.0310(4) Uani d . 1 1
H H8A 0.7810 0.5074 0.4381 0.037 Uiso calc R 1 1
H H8B 0.7506 0.3545 0.3942 0.037 Uiso calc R 1 1
C C9 0.8631(3) 0.2648(2) 0.48833(9) 0.0295(4) Uani d . 1 1
C C10 0.6343(3) 0.2012(2) 0.52376(8) 0.0300(4) Uani d . 1 1
H H10 0.4917 0.2397 0.5045 0.036 Uiso calc R 1 1
C C11 0.6245(3) 0.0905(2) 0.58252(9) 0.0299(4) Uani d . 1 1
H H11 0.7696 0.0515 0.6002 0.036 Uiso calc R 1 1
C C12 0.4081(3) 0.0265(2) 0.62080(9) 0.0298(4) Uani d . 1 1
H H12 0.2623 0.0608 0.6027 0.036 Uiso calc R 1 1
C C13 0.4038(3) -0.0797(2) 0.68114(9) 0.0303(4) Uani d . 1 1
H H13 0.5503 -0.1168 0.6984 0.036 Uiso calc R 1 1
C C14 0.1889(3) -0.1398(2) 0.72083(8) 0.0291(4) Uani d . 1 1
H H14 0.0433 -0.1026 0.7031 0.035 Uiso calc R 1 1
C C15 0.1797(3) -0.2443(2) 0.78105(9) 0.0318(4) Uani d . 1 1
H H15 0.3235 -0.2847 0.7992 0.038 Uiso calc R 1 1
C C16 -0.0463(3) -0.2989(2) 0.82020(9) 0.0295(4) Uani d . 1 1
C C17 -0.0310(3) -0.4111(3) 0.88816(10) 0.0420(5) Uani d . 1 1
H H17A 0.0712 -0.3535 0.9150 0.050 Uiso calc R 1 1
H H17B 0.0468 -0.5239 0.8804 0.050 Uiso calc R 1 1
C C18 -0.2653(4) -0.4474(3) 0.93005(10) 0.0502(5) Uani d . 1 1
H H18A -0.3392 -0.3374 0.9411 0.075 Uiso calc R 1 1
H H18B -0.2393 -0.5251 0.9724 0.075 Uiso calc R 1 1
H H18C -0.3693 -0.5032 0.9039 0.075 Uiso calc R 1 1
O O1 1.9060(2) 0.85667(18) 0.06800(7) 0.0537(4) Uani d . 1 1
O O2 1.7321(3) 1.10716(19) 0.02820(8) 0.0565(4) Uani d . 1 1
O O3 1.0497(2) 0.21570(18) 0.51052(7) 0.0464(4) Uani d . 1 1
O O4 -0.2355(2) -0.25612(17) 0.79837(6) 0.0434(4) Uani d . 1 1
H H2 1.868(7) 1.118(5) 0.001(2) 0.140(14) Uiso d . 1 1

loop_
_atom_site_aniso_label
_atom_site_aniso_U_11
_atom_site_aniso_U_22
_atom_site_aniso_U_33
_atom_site_aniso_U_12
_atom_site_aniso_U_13
_atom_site_aniso_U_23
C1 0.0422(10) 0.0350(9) 0.0294(9) -0.0042(8) 0.0027(8) 0.0061(7)
C2 0.0401(10) 0.0458(11) 0.0351(10) -0.0011(8) 0.0066(8) 0.0093(8)
C3 0.0367(9) 0.0362(9) 0.0293(9) -0.0033(7) 0.0052(7) 0.0037(7)
C4 0.0362(10) 0.0399(10) 0.0306(9) -0.0047(8) 0.0049(7) 0.0050(8)
C5 0.0352(9) 0.0362(9) 0.0299(9) -0.0051(7) 0.0042(7) 0.0021(7)
C6 0.0346(9) 0.0356(9) 0.0293(9) -0.0053(7) 0.0039(7) 0.0041(7)
C7 0.0310(9) 0.0343(9) 0.0308(9) -0.0053(7) 0.0030(7) 0.0031(7)
C8 0.0296(9) 0.0340(9) 0.0267(9) -0.0050(7) -0.0010(7) 0.0041(7)
C9 0.0275(8) 0.0321(9) 0.0274(8) -0.0046(7) -0.0020(7) 0.0009(7)
C10 0.0265(8) 0.0342(9) 0.0277(9) -0.0034(7) -0.0034(7) 0.0023(7)
C11 0.0253(8) 0.0324(9) 0.0303(9) -0.0029(7) -0.0032(7) 0.0015(7)
C12 0.0275(8) 0.0322(9) 0.0278(9) -0.0026(7) -0.0025(7) 0.0027(7)
C13 0.0259(8) 0.0328(9) 0.0299(9) -0.0028(7) -0.0028(7) 0.0030(7)
C14 0.0260(8) 0.0311(8) 0.0285(9) -0.0011(7) -0.0032(7) 0.0017(7)
C15 0.0253(8) 0.0345(9) 0.0324(9) -0.0019(7) -0.0035(7) 0.0059(7)
C16 0.0276(8) 0.0291(8) 0.0293(9) -0.0010(7) -0.0030(7) 0.0034(7)
C17 0.0349(9) 0.0471(11) 0.0369(10) -0.0026(8) -0.0018(8) 0.0157(8)
C18 0.0468(12) 0.0550(12) 0.0389(11) -0.0009(9) 0.0072(9) 0.0176(9)
O1 0.0502(8) 0.0507(8) 0.0466(9) 0.0085(7) 0.0175(6) 0.0193(7)
O2 0.0603(10) 0.0444(8) 0.0501(9) 0.0071(7) 0.0212(7) 0.0200(7)
O3 0.0292(7) 0.0591(9) 0.0442(8) -0.0057(6) -0.0048(6) 0.0166(6)
O4 0.0275(6) 0.0587(9) 0.0382(7) -0.0020(6) -0.0040(5) 0.0127(6)

loop_
_atom_type_symbol
_atom_type_description
_atom_type_scat_dispersion_real
_atom_type_scat_dispersion_imag
_atom_type_scat_source
C C 0.0033 0.0016 'International Tables Vol C Tables 4.2.6.8 and 6.1.1.4'
H H 0.0000 0.0000 'International Tables Vol C Tables 4.2.6.8 and 6.1.1.4'
O O 0.0106 0.0060 'International Tables Vol C Tables 4.2.6.8 and 6.1.1.4'

loop_
_geom_angle_atom_site_label_1
_geom_angle_atom_site_label_2
_geom_angle_atom_site_label_3
_geom_angle
O1 C1 O2 122.25(17)
O1 C1 C2 124.48(16)
O2 C1 C2 113.26(16)
C1 C2 C3 115.59(15)
C1 C2 H2A 108.4
C3 C2 H2A 108.4
C1 C2 H2B 108.4
C3 C2 H2B 108.4
H2A C2 H2B 107.4
C2 C3 C4 111.17(15)
C2 C3 H3A 109.4
C4 C3 H3A 109.4
C2 C3 H3B 109.4
C4 C3 H3B 109.4
H3A C3 H3B 108.0
C5 C4 C3 113.63(15)
C5 C4 H4A 108.8
C3 C4 H4A 108.8
C5 C4 H4B 108.8
C3 C4 H4B 108.8
H4A C4 H4B 107.7
C4 C5 C6 112.83(15)
C4 C5 H5A 109.0
C6 C5 H5A 109.0
C4 C5 H5B 109.0
C6 C5 H5B 109.0
H5A C5 H5B 107.8
C7 C6 C5 112.67(15)
C7 C6 H6A 109.1
C5 C6 H6A 109.1
C7 C6 H6B 109.1
C5 C6 H6B 109.1
H6A C6 H6B 107.8
C6 C7 C8 113.09(14)
C6 C7 H7A 109.0
C8 C7 H7A 109.0
C6 C7 H7B 109.0
C8 C7 H7B 109.0
H7A C7 H7B 107.8
C9 C8 C7 113.98(14)
C9 C8 H8A 108.8
C7 C8 H8A 108.8
C9 C8 H8B 108.8
C7 C8 H8B 108.8
H8A C8 H8B 107.7
O3 C9 C10 121.41(15)
O3 C9 C8 121.50(15)
C10 C9 C8 117.06(14)
C11 C10 C9 121.25(15)
C11 C10 H10 119.4
C9 C10 H10 119.4
C10 C11 C12 124.38(15)
C10 C11 H11 117.8
C12 C11 H11 117.8
C13 C12 C11 122.93(15)
C13 C12 H12 118.5
C11 C12 H12 118.5
C12 C13 C14 123.43(15)
C12 C13 H13 118.3
C14 C13 H13 118.3
C15 C14 C13 124.62(15)
C15 C14 H14 117.7
C13 C14 H14 117.7
C14 C15 C16 122.26(15)
C14 C15 H15 118.9
C16 C15 H15 118.9
O4 C16 C15 121.69(15)
O4 C16 C17 121.60(15)
C15 C16 C17 116.71(14)
C16 C17 C18 115.05(15)
C16 C17 H17A 108.5
C18 C17 H17A 108.5
C16 C17 H17B 108.5
C18 C17 H17B 108.5
H17A C17 H17B 107.5
C17 C18 H18A 109.5
C17 C18 H18B 109.5
H18A C18 H18B 109.5
C17 C18 H18C 109.5
H18A C18 H18C 109.5
H18B C18 H18C 109.5
C1 O2 H2 109(2)

loop_
_geom_bond_atom_site_label_1
_geom_bond_atom_site_label_2
_geom_bond_distance
C1 O1 1.211(2)
C1 O2 1.320(2)
C1 C2 1.497(3)
C2 C3 1.515(2)
C2 H2A 0.9900
C2 H2B 0.9900
C3 C4 1.522(2)
C3 H3A 0.9900
C3 H3B 0.9900
C4 C5 1.519(2)
C4 H4A 0.9900
C4 H4B 0.9900
C5 C6 1.524(2)
C5 H5A 0.9900
C5 H5B 0.9900
C6 C7 1.522(2)
C6 H6A 0.9900
C6 H6B 0.9900
C7 C8 1.523(2)
C7 H7A 0.9900
C7 H7B 0.9900
C8 C9 1.508(2)
C8 H8A 0.9900
C8 H8B 0.9900
C9 O3 1.215(2)
C9 C10 1.481(2)
C10 C11 1.340(2)
C10 H10 0.9500
C11 C12 1.444(2)
C11 H11 0.9500
C12 C13 1.349(2)
C12 H12 0.9500
C13 C14 1.440(2)
C13 H13 0.9500
C14 C15 1.339(2)
C14 H14 0.9500
C15 C16 1.476(2)
C15 H15 0.9500
C16 O4 1.2161(19)
C16 C17 1.502(2)
C17 C18 1.511(3)
C17 H17A 0.9900
C17 H17B 0.9900
C18 H18A 0.9800
C18 H18B 0.9800
C18 H18C 0.9800
O2 H2 0.90(4)

loop_
_geom_hbond_atom_site_label_D
_geom_hbond_atom_site_label_H
_geom_hbond_atom_site_label_A
_geom_hbond_site_symmetry_A
_geom_hbond_distance_DH
_geom_hbond_distance_HA
_geom_hbond_distance_DA
_geom_hbond_angle_DHA
O2 H2 O1 2_975 0.90(4) 1.78(4) 2.658(2) 167.0(4)

loop_
_geom_torsion_atom_site_label_1
_geom_torsion_atom_site_label_2
_geom_torsion_atom_site_label_3
_geom_torsion_atom_site_label_4
_geom_torsion
O1 C1 C2 C3 12.6(3)
O2 C1 C2 C3 -168.51(16)
C1 C2 C3 C4 -173.08(16)
C2 C3 C4 C5 -179.00(15)
C3 C4 C5 C6 -176.13(15)
C4 C5 C6 C7 -179.98(14)
C5 C6 C7 C8 -178.05(14)
C6 C7 C8 C9 -175.62(14)
C7 C8 C9 O3 10.3(3)
C7 C8 C9 C10 -171.76(14)
O3 C9 C10 C11 1.7(3)
C8 C9 C10 C11 -176.26(15)
C9 C10 C11 C12 178.37(15)
C10 C11 C12 C13 -177.39(16)
C11 C12 C13 C14 177.91(15)
C12 C13 C14 C15 -179.56(16)
C13 C14 C15 C16 178.72(15)
C14 C15 C16 O4 2.6(3)
C14 C15 C16 C17 -177.86(16)
O4 C16 C17 C18 -7.0(3)
C15 C16 C17 C18 173.45(16)

loop_
_cod_related_entry_id
_cod_related_entry_database
_cod_related_entry_code
1 ChemSpider 13292534
